data_7127652
loop_
_publ_author_name
'G\"obel, Dominik'
'Rusch, Pascal'
'Duvinage, Daniel'
'Bigall, Nadja C.'
'Nachtsheim, Boris J.'

_publ_section_title
;
 Emission color-tunable oxazol(in)yl-substituted excited-state
 intramolecular proton transfer (ESIPT)-based luminophores.
;
_journal_issue 98
_journal_name_full 'Chemical communications (Cambridge, England)'
_journal_page_first 15430
_journal_page_last 15433
_journal_paper_doi 10.1039/d0cc05780k
_journal_volume 56
_journal_year 2020
_chemical_formula_moiety 'C22 H16 Br N O2, C H2 Cl2'
_chemical_formula_sum 'C23 H18 Br Cl2 N O2'
_chemical_formula_weight 491.19
_space_group_crystal_system triclinic
_space_group_IT_number 2
_space_group_name_Hall '-P 1'
_space_group_name_H-M_alt 'P -1'
_atom_sites_solution_hydrogens mixed
_atom_sites_solution_primary dual
_audit_creation_date 2020-04-03
_audit_creation_method
;
Olex2 1.3-dev
(compiled 2020.03.26 svn.re84ffbc8 for OlexSys, GUI svn.r6014)
;
_audit_update_record
;
2020-07-21 deposited with the CCDC.	2020-11-10 downloaded from the CCDC.
;
_cell_angle_alpha 90.1410(10)
_cell_angle_beta 106.2860(10)
_cell_angle_gamma 112.4560(10)
_cell_formula_units_Z 2
_cell_length_a 8.7249(3)
_cell_length_b 9.7643(3)
_cell_length_c 13.4767(5)
_cell_measurement_reflns_used 9901
_cell_measurement_temperature 100.0
_cell_measurement_theta_max 28.33
_cell_measurement_theta_min 2.61
_cell_volume 1010.68(6)
_computing_molecular_graphics 'Olex2 1.3-dev (Dolomanov et al., 2009)'
_computing_publication_material 'Olex2 1.3-dev (Dolomanov et al., 2009)'
_computing_structure_refinement 'SHELXL 2016/4 (Sheldrick, 2015)'
_computing_structure_solution 'SHELXT 2014/5 (Sheldrick, 2014)'
_diffrn_ambient_temperature 100.0
_diffrn_detector 'Bruker PHOTON area detector'
_diffrn_detector_area_resol_mean 7.9
_diffrn_detector_type 'CMOS area detector'
_diffrn_measured_fraction_theta_full 0.999
_diffrn_measured_fraction_theta_max 0.997
_diffrn_measurement_device 'three-circle diffractometer'
_diffrn_measurement_device_type 'Bruker D8 Venture PHOTON area detector'
_diffrn_measurement_method '\w and \f scans'
_diffrn_radiation_monochromator 'mirror optics'
_diffrn_radiation_probe x-ray
_diffrn_radiation_type MoK\a
_diffrn_radiation_wavelength 0.71073
_diffrn_reflns_av_R_equivalents 0.0267
_diffrn_reflns_av_unetI/netI 0.0213
_diffrn_reflns_Laue_measured_fraction_full 0.999
_diffrn_reflns_Laue_measured_fraction_max 0.997
_diffrn_reflns_limit_h_max 11
_diffrn_reflns_limit_h_min -11
_diffrn_reflns_limit_k_max 12
_diffrn_reflns_limit_k_min -13
_diffrn_reflns_limit_l_max 17
_diffrn_reflns_limit_l_min -17
_diffrn_reflns_number 26422
_diffrn_reflns_point_group_measured_fraction_full 0.999
_diffrn_reflns_point_group_measured_fraction_max 0.997
_diffrn_reflns_theta_full 25.242
_diffrn_reflns_theta_max 28.346
_diffrn_reflns_theta_min 2.274
_diffrn_source 'microfocus sealed X-ray tube'
_diffrn_source_type 'Incoatec I\ms'
_diffrn_standards_number 0
_exptl_absorpt_coefficient_mu 2.319
_exptl_absorpt_correction_T_max 0.7457
_exptl_absorpt_correction_T_min 0.6619
_exptl_absorpt_correction_type multi-scan
_exptl_absorpt_process_details
;
SADABS-2016/2 (Bruker,2016/2) was used for absorption correction.
wR2(int) was 0.0511 before and 0.0425 after correction.
The Ratio of minimum to maximum transmission is 0.8876.
The \l/2 correction factor is Not present.
;
_exptl_crystal_colour 'clear colourless'
_exptl_crystal_colour_lustre clear
_exptl_crystal_colour_primary colourless
_exptl_crystal_density_diffrn 1.614
_exptl_crystal_description prism
_exptl_crystal_F_000 496
_exptl_crystal_size_max 0.4
_exptl_crystal_size_mid 0.23
_exptl_crystal_size_min 0.18
_refine_diff_density_max 0.397
_refine_diff_density_min -0.334
_refine_diff_density_rms 0.059
_refine_ls_extinction_coef 0.0096(8)
_refine_ls_extinction_expression Fc^*^=kFc[1+0.001xFc^2^\l^3^/sin(2\q)]^-1/4^
_refine_ls_extinction_method 'SHELXL-2016/4 (Sheldrick 2016)'
_refine_ls_goodness_of_fit_ref 1.029
_refine_ls_hydrogen_treatment mixed
_refine_ls_matrix_type full
_refine_ls_number_parameters 288
_refine_ls_number_reflns 5026
_refine_ls_number_restraints 0
_refine_ls_restrained_S_all 1.029
_refine_ls_R_factor_all 0.0303
_refine_ls_R_factor_gt 0.0247
_refine_ls_shift/su_max 0.001
_refine_ls_shift/su_mean 0.000
_refine_ls_structure_factor_coef Fsqd
_refine_ls_weighting_details 'w=1/[\s^2^(Fo^2^)+(0.0236P)^2^+0.6413P] where P=(Fo^2^+2Fc^2^)/3'
_refine_ls_weighting_scheme calc
_refine_ls_wR_factor_gt 0.0539
_refine_ls_wR_factor_ref 0.0560
_reflns_Friedel_coverage 0.000
_reflns_number_gt 4551
_reflns_number_total 5026
_reflns_threshold_expression 'I > 2\s(I)'
_cod_data_source_file d0cc05780k2.cif
_cod_data_source_block goebeld180703_0m
_cod_database_code 7127652
_shelx_shelxl_version_number 2016/4
_shelx_space_group_comment
;
The symmetry employed for this shelxl refinement is uniquely defined
by the following loop, which should always be used as a source of
symmetry information in preference to the above space-group names.
They are only intended as comments.
;
_shelx_estimated_absorpt_t_max 0.680
_shelx_estimated_absorpt_t_min 0.457
_olex2_refinement_description
;
1. Fixed Uiso
 At 1.2 times of:
  All C(H) groups, All C(H,H,H,H) groups
 At 1.5 times of:
  All C(H,H,H) groups
2. Others
 Sof(H20C)=Sof(H20D)=Sof(Cl3)=Sof(Cl4)=1-FVAR(1)
 Sof(H20A)=Sof(H20B)=Sof(Cl1)=Sof(Cl2)=FVAR(1)
3.a Secondary CH2 refined with riding coordinates:
 C20(H20A,H20B), C20(H20C,H20D)
3.b Aromatic/amide H refined with riding coordinates:
 C1(H1A), C4(H4), C5(H5), C6(H6), C8(H8), C15(H15), C16(H16), C17(H17), C18(H18)
3.c Idealised Me refined as rotating group:
 C10(H10A,H10B,H10C), C11(H11A,H11B,H11C)
;
_olex2_submission_special_instructions 'No special instructions were received'

loop_
_space_group_symop_operation_xyz
'x, y, z'
'-x, -y, -z'

loop_
_atom_site_label
_atom_site_type_symbol
_atom_site_fract_x
_atom_site_fract_y
_atom_site_fract_z
_atom_site_U_iso_or_equiv
_atom_site_adp_type
_atom_site_occupancy
_atom_site_site_symmetry_order
_atom_site_calc_flag
_atom_site_refinement_flags_posn
_atom_site_refinement_flags_adp
_atom_site_refinement_flags_occupancy
_atom_site_disorder_assembly
_atom_site_disorder_group
Br1 Br 0.86739(2) -0.20894(2) 0.02637(2) 0.02080(6) Uani 1 1 d . . . . .
O1 O 0.85000(15) 0.31607(12) 0.61467(8) 0.0171(2) Uani 1 1 d . . . . .
H1 H 0.834(3) 0.387(3) 0.6330(17) 0.033(6) Uiso 1 1 d . . . . .
O2 O 0.69417(13) 0.62744(11) 0.44467(7) 0.0129(2) Uani 1 1 d . . . . .
N1 N 0.75199(16) 0.54066(13) 0.59998(9) 0.0137(2) Uani 1 1 d . . . . .
C1 C 0.74691(17) 0.39984(15) 0.34150(11) 0.0121(3) Uani 1 1 d . . . . .
H1A H 0.712157 0.468059 0.300545 0.015 Uiso 1 1 calc R U . . .
C2 C 0.76941(17) 0.41132(15) 0.44963(11) 0.0118(3) Uani 1 1 d . . . . .
C3 C 0.82471(18) 0.31115(15) 0.51064(10) 0.0123(3) Uani 1 1 d . . . . .
C4 C 0.85448(18) 0.20088(15) 0.46390(11) 0.0127(3) Uani 1 1 d . . . . .
H4 H 0.892416 0.133837 0.504438 0.015 Uiso 1 1 calc R U . . .
C4A C 0.82824(17) 0.18971(15) 0.35743(11) 0.0118(3) Uani 1 1 d . . . . .
C4B C 0.84663(17) 0.08279(15) 0.29044(11) 0.0120(3) Uani 1 1 d . . . . .
C5 C 0.89317(18) -0.03699(16) 0.31423(11) 0.0141(3) Uani 1 1 d . . . . .
H5 H 0.919592 -0.059607 0.383923 0.017 Uiso 1 1 calc R U . . .
C6 C 0.90077(19) -0.12361(16) 0.23505(12) 0.0163(3) Uani 1 1 d . . . . .
H6 H 0.933518 -0.205405 0.249886 0.020 Uiso 1 1 calc R U . . .
C7 C 0.85940(18) -0.08806(16) 0.13358(12) 0.0155(3) Uani 1 1 d . . . . .
C8 C 0.81205(18) 0.03156(16) 0.10796(11) 0.0142(3) Uani 1 1 d . . . . .
H8 H 0.784202 0.053209 0.038079 0.017 Uiso 1 1 calc R U . . .
C8A C 0.80697(17) 0.11799(15) 0.18798(11) 0.0122(3) Uani 1 1 d . . . . .
C9 C 0.76057(18) 0.25380(15) 0.18200(10) 0.0121(3) Uani 1 1 d . . . . .
C9A C 0.77557(17) 0.28935(15) 0.29575(11) 0.0118(3) Uani 1 1 d . . . . .
C10 C 0.57514(19) 0.21387(17) 0.10931(11) 0.0168(3) Uani 1 1 d . . . . .
H10A H 0.570125 0.188498 0.037746 0.025 Uiso 1 1 calc R U . . .
H10B H 0.543395 0.299476 0.112433 0.025 Uiso 1 1 calc R U . . .
H10C H 0.493530 0.128154 0.131358 0.025 Uiso 1 1 calc R U . . .
C11 C 0.8917(2) 0.38420(16) 0.14572(12) 0.0171(3) Uani 1 1 d . . . . .
H11A H 1.009716 0.407417 0.191820 0.026 Uiso 1 1 calc R U . . .
H11B H 0.863991 0.472219 0.147990 0.026 Uiso 1 1 calc R U . . .
H11C H 0.884669 0.355925 0.074251 0.026 Uiso 1 1 calc R U . . .
C12 C 0.73932(17) 0.52417(15) 0.50136(11) 0.0123(3) Uani 1 1 d . . . . .
C13 C 0.67956(18) 0.71864(15) 0.51760(11) 0.0130(3) Uani 1 1 d . . . . .
C14 C 0.71557(18) 0.66564(15) 0.61348(11) 0.0135(3) Uani 1 1 d . . . . .
C15 C 0.71326(19) 0.73822(16) 0.70179(11) 0.0160(3) Uani 1 1 d . . . . .
H15 H 0.736894 0.703550 0.767894 0.019 Uiso 1 1 calc R U . . .
C16 C 0.67473(19) 0.86380(17) 0.68856(12) 0.0177(3) Uani 1 1 d . . . . .
H16 H 0.673609 0.916915 0.747327 0.021 Uiso 1 1 calc R U . . .
C17 C 0.63767(19) 0.91407(16) 0.59150(12) 0.0171(3) Uani 1 1 d . . . . .
H17 H 0.611408 1.000160 0.585875 0.021 Uiso 1 1 calc R U . . .
C18 C 0.63811(19) 0.84131(16) 0.50237(12) 0.0162(3) Uani 1 1 d . . . . .
H18 H 0.611645 0.874110 0.435800 0.019 Uiso 1 1 calc R U . . .
C20 C 0.5565(2) 0.3015(2) 0.78503(14) 0.0284(4) Uani 1 1 d . . . . .
H20A H 0.569425 0.345222 0.720127 0.034 Uiso 0.71(4) 1 calc R U P A 1
H20B H 0.442476 0.215468 0.767298 0.034 Uiso 0.71(4) 1 calc R U P A 1
H20C H 0.436583 0.223685 0.766694 0.034 Uiso 0.29(4) 1 calc R U P A 2
H20D H 0.572686 0.347295 0.721251 0.034 Uiso 0.29(4) 1 calc R U P A 2
Cl1 Cl 0.7264(5) 0.2376(5) 0.8367(3) 0.0259(6) Uani 0.71(4) 1 d . . P A 1
Cl2 Cl 0.5602(12) 0.4346(9) 0.8729(7) 0.0306(8) Uani 0.71(4) 1 d . . P A 1
Cl3 Cl 0.698(3) 0.221(2) 0.8255(14) 0.045(2) Uani 0.29(4) 1 d . . P A 2
Cl4 Cl 0.581(3) 0.443(2) 0.8815(17) 0.029(2) Uani 0.29(4) 1 d . . P A 2

loop_
_atom_site_aniso_label
_atom_site_aniso_U_11
_atom_site_aniso_U_22
_atom_site_aniso_U_33
_atom_site_aniso_U_23
_atom_site_aniso_U_13
_atom_site_aniso_U_12
Br1 0.02290(9) 0.02185(9) 0.02109(9) -0.00359(6) 0.00606(6) 0.01305(7)
O1 0.0267(6) 0.0167(5) 0.0095(5) 0.0026(4) 0.0047(4) 0.0110(5)
O2 0.0158(5) 0.0120(5) 0.0120(5) 0.0005(4) 0.0034(4) 0.0071(4)
N1 0.0142(6) 0.0129(6) 0.0129(6) 0.0010(4) 0.0041(4) 0.0042(5)
C1 0.0112(6) 0.0118(6) 0.0119(6) 0.0026(5) 0.0019(5) 0.0041(5)
C2 0.0106(6) 0.0110(6) 0.0120(6) 0.0004(5) 0.0029(5) 0.0026(5)
C3 0.0117(6) 0.0126(6) 0.0098(6) 0.0016(5) 0.0023(5) 0.0026(5)
C4 0.0123(6) 0.0116(6) 0.0129(6) 0.0034(5) 0.0018(5) 0.0049(5)
C4A 0.0092(6) 0.0107(6) 0.0144(7) 0.0015(5) 0.0029(5) 0.0032(5)
C4B 0.0088(6) 0.0123(6) 0.0132(6) 0.0010(5) 0.0024(5) 0.0030(5)
C5 0.0127(6) 0.0145(7) 0.0154(7) 0.0037(5) 0.0032(5) 0.0063(5)
C6 0.0135(7) 0.0138(7) 0.0223(7) 0.0021(6) 0.0045(6) 0.0071(6)
C7 0.0119(6) 0.0152(7) 0.0186(7) -0.0024(5) 0.0041(5) 0.0050(5)
C8 0.0124(7) 0.0163(7) 0.0139(7) 0.0008(5) 0.0036(5) 0.0061(5)
C8A 0.0095(6) 0.0121(6) 0.0141(6) 0.0012(5) 0.0029(5) 0.0038(5)
C9 0.0144(7) 0.0134(6) 0.0104(6) 0.0020(5) 0.0038(5) 0.0074(5)
C9A 0.0103(6) 0.0121(6) 0.0110(6) 0.0017(5) 0.0025(5) 0.0030(5)
C10 0.0170(7) 0.0228(8) 0.0125(7) 0.0013(6) 0.0018(5) 0.0118(6)
C11 0.0211(7) 0.0160(7) 0.0154(7) 0.0042(5) 0.0079(6) 0.0070(6)
C12 0.0103(6) 0.0105(6) 0.0136(6) 0.0022(5) 0.0025(5) 0.0023(5)
C13 0.0118(6) 0.0125(6) 0.0129(6) -0.0020(5) 0.0042(5) 0.0028(5)
C14 0.0117(6) 0.0116(6) 0.0148(7) -0.0001(5) 0.0041(5) 0.0020(5)
C15 0.0148(7) 0.0164(7) 0.0146(7) 0.0005(5) 0.0055(5) 0.0033(6)
C16 0.0159(7) 0.0158(7) 0.0203(7) -0.0029(6) 0.0082(6) 0.0032(6)
C17 0.0153(7) 0.0134(7) 0.0235(8) -0.0001(6) 0.0074(6) 0.0056(6)
C18 0.0155(7) 0.0152(7) 0.0175(7) 0.0009(5) 0.0049(6) 0.0057(6)
C20 0.0211(8) 0.0303(9) 0.0264(9) -0.0066(7) 0.0005(7) 0.0074(7)
Cl1 0.0263(13) 0.0323(7) 0.0242(8) 0.0052(5) 0.0107(6) 0.0149(8)
Cl2 0.0416(11) 0.0243(10) 0.0297(17) 0.0048(9) 0.0110(9) 0.0170(7)
Cl3 0.074(5) 0.042(3) 0.042(3) 0.012(3) 0.027(4) 0.042(4)
Cl4 0.055(6) 0.022(3) 0.020(2) 0.0037(17) 0.015(4) 0.022(3)

loop_
_atom_type_symbol
_atom_type_description
_atom_type_scat_dispersion_real
_atom_type_scat_dispersion_imag
_atom_type_scat_source
C C 0.0033 0.0016 'International Tables Vol C Tables 4.2.6.8 and 6.1.1.4'
H H 0.0000 0.0000 'International Tables Vol C Tables 4.2.6.8 and 6.1.1.4'
Br Br -0.2901 2.4595 'International Tables Vol C Tables 4.2.6.8 and 6.1.1.4'
Cl Cl 0.1484 0.1585 'International Tables Vol C Tables 4.2.6.8 and 6.1.1.4'
N N 0.0061 0.0033 'International Tables Vol C Tables 4.2.6.8 and 6.1.1.4'
O O 0.0106 0.0060 'International Tables Vol C Tables 4.2.6.8 and 6.1.1.4'

loop_
_geom_angle_atom_site_label_1
_geom_angle_atom_site_label_2
_geom_angle_atom_site_label_3
_geom_angle
_geom_angle_site_symmetry_1
_geom_angle_site_symmetry_3
_geom_angle_publ_flag
C3 O1 H1 107.5(15) . . ?
CL2a C20 H20A 109.2 . . ?
CL1a C20 H20A 109.2 . . ?
H20Aa C20 H20B 107.9 . . ?
C12 O2 C13 103.96(11) . . ?
C12 N1 C14 105.24(12) . . ?
C2 C1 H1A 120.1 . . ?
C9A C1 H1A 120.1 . . ?
C9A C1 C2 119.71(13) . . ?
C1 C2 C3 119.86(12) . . ?
C1 C2 C12 121.97(12) . . ?
C3 C2 C12 118.16(12) . . ?
CL1a C20 H20B 109.2 . . ?
CL2a C20 H20B 109.2 . . ?
CL4b C20 H20C 109.0 . . ?
CL3b C20 H20C 109.0 . . ?
CL3b C20 H20D 109.0 . . ?
H20Cb C20 H20D 107.8 . . ?
CL4b C20 H20D 109.0 . . ?
CL2a C20 Cl1 112.0(4) . . ?
CL3b C20 Cl4 113.0(9) . . ?
O1 C3 C2 123.12(13) . . ?
O1 C3 C4 116.92(12) . . ?
C4 C3 C2 119.96(12) . . ?
C3 C4 H4 120.4 . . ?
C4A C4 C3 119.23(13) . . ?
C4A C4 H4 120.4 . . ?
C4 C4A C4B 129.61(13) . . ?
C4 C4A C9A 121.64(13) . . ?
C9A C4A C4B 108.75(12) . . ?
C5 C4B C4A 130.48(13) . . ?
C5 C4B C8A 121.19(13) . . ?
C8A C4B C4A 108.33(12) . . ?
C4B C5 H5 120.3 . . ?
C4B C5 C6 119.39(13) . . ?
C6 C5 H5 120.3 . . ?
C5 C6 H6 120.6 . . ?
C5 C6 C7 118.71(13) . . ?
C7 C6 H6 120.6 . . ?
C6 C7 Br1 118.15(11) . . ?
C6 C7 C8 122.82(13) . . ?
C8 C7 Br1 119.03(11) . . ?
C7 C8 H8 121.1 . . ?
C8A C8 C7 117.79(13) . . ?
C8A C8 H8 121.1 . . ?
C4B C8A C9 111.26(12) . . ?
C8 C8A C4B 120.09(13) . . ?
C8 C8A C9 128.64(13) . . ?
C8A C9 C9A 100.97(11) . . ?
C8A C9 C10 110.83(11) . . ?
C8A C9 C11 111.36(11) . . ?
C9A C9 C10 112.04(11) . . ?
C9A C9 C11 111.19(11) . . ?
C10 C9 C11 110.18(12) . . ?
C1 C9A C4A 119.57(13) . . ?
C1 C9A C9 129.76(12) . . ?
C4A C9A C9 110.66(12) . . ?
C9 C10 H10A 109.5 . . ?
C9 C10 H10B 109.5 . . ?
C9 C10 H10C 109.5 . . ?
H10A C10 H10B 109.5 . . ?
H10A C10 H10C 109.5 . . ?
H10B C10 H10C 109.5 . . ?
C9 C11 H11A 109.5 . . ?
C9 C11 H11B 109.5 . . ?
C9 C11 H11C 109.5 . . ?
H11A C11 H11B 109.5 . . ?
H11A C11 H11C 109.5 . . ?
H11B C11 H11C 109.5 . . ?
O2 C12 C2 119.18(12) . . ?
N1 C12 O2 114.56(12) . . ?
N1 C12 C2 126.26(13) . . ?
O2 C13 C14 107.94(12) . . ?
C18 C13 O2 128.18(13) . . ?
C18 C13 C14 123.89(13) . . ?
C13 C14 N1 108.30(12) . . ?
C13 C14 C15 120.29(13) . . ?
C15 C14 N1 131.40(14) . . ?
C14 C15 H15 121.6 . . ?
C16 C15 C14 116.78(14) . . ?
C16 C15 H15 121.6 . . ?
C15 C16 H16 119.1 . . ?
C15 C16 C17 121.88(14) . . ?
C17 C16 H16 119.1 . . ?
C16 C17 H17 119.1 . . ?
C16 C17 C18 121.76(14) . . ?
C18 C17 H17 119.1 . . ?
C13 C18 C17 115.38(14) . . ?
C13 C18 H18 122.3 . . ?
C17 C18 H18 122.3 . . ?

loop_
_geom_bond_atom_site_label_1
_geom_bond_atom_site_label_2
_geom_bond_distance
_geom_bond_site_symmetry_2
_geom_bond_publ_flag
Br1 C7 1.8964(14) . ?
O1 H1 0.81(2) . ?
O1 C3 1.3544(17) . ?
O2 C12 1.3763(16) . ?
O2 C13 1.3884(16) . ?
N1 C12 1.3067(18) . ?
N1 C14 1.3968(18) . ?
C1 H1A 0.9500 . ?
C1 C2 1.4129(19) . ?
C1 C9A 1.3769(19) . ?
C2 C3 1.4169(19) . ?
C2 C12 1.4454(19) . ?
C3 C4 1.3877(19) . ?
C4 H4 0.9500 . ?
C4 C4A 1.3853(19) . ?
C4A C4B 1.4611(19) . ?
C4A C9A 1.4072(19) . ?
C4B C5 1.3882(19) . ?
C4B C8A 1.4035(19) . ?
C5 H5 0.9500 . ?
C5 C6 1.392(2) . ?
C6 H6 0.9500 . ?
C6 C7 1.394(2) . ?
C7 C8 1.395(2) . ?
C8 H8 0.9500 . ?
C8 C8A 1.3885(19) . ?
C8A C9 1.5236(19) . ?
C9 C9A 1.5289(19) . ?
C9 C10 1.5351(19) . ?
C9 C11 1.540(2) . ?
C10 H10A 0.9800 . ?
C10 H10B 0.9800 . ?
C10 H10C 0.9800 . ?
C11 H11A 0.9800 . ?
C11 H11B 0.9800 . ?
C11 H11C 0.9800 . ?
C13 C14 1.391(2) . ?
C13 C18 1.378(2) . ?
C14 C15 1.393(2) . ?
C15 H15 0.9500 . ?
C15 C16 1.390(2) . ?
C16 H16 0.9500 . ?
C16 C17 1.394(2) . ?
C17 H17 0.9500 . ?
C17 C18 1.396(2) . ?
C18 H18 0.9500 . ?
C20 H20A 0.9900 . ?
C20 H20B 0.9900 . ?
C20 H20C 0.9900 . ?
C20 H20D 0.9900 . ?
C20 Cl1 1.790(4) . ?
C20 Cl2 1.740(8) . ?
C20 Cl3 1.678(16) . ?
C20 Cl4 1.803(18) . ?

loop_
_geom_torsion_atom_site_label_1
_geom_torsion_atom_site_label_2
_geom_torsion_atom_site_label_3
_geom_torsion_atom_site_label_4
_geom_torsion
_geom_torsion_site_symmetry_1
_geom_torsion_site_symmetry_2
_geom_torsion_site_symmetry_3
_geom_torsion_site_symmetry_4
_geom_torsion_publ_flag
Br1 C7 C8 C8A 179.88(10) . . . . ?
O1 C3 C4 C4A 179.13(12) . . . . ?
O2 C13 C14 N1 -0.24(15) . . . . ?
O2 C13 C14 C15 178.91(12) . . . . ?
O2 C13 C18 C17 -178.34(13) . . . . ?
N1 C14 C15 C16 178.61(14) . . . . ?
C1 C2 C3 O1 179.60(13) . . . . ?
C1 C2 C3 C4 -0.8(2) . . . . ?
C1 C2 C12 O2 -2.7(2) . . . . ?
C1 C2 C12 N1 177.95(13) . . . . ?
C2 C1 C9A C4A -0.5(2) . . . . ?
C2 C1 C9A C9 -179.94(13) . . . . ?
C2 C3 C4 C4A -0.5(2) . . . . ?
C3 C2 C12 O2 176.71(12) . . . . ?
C3 C2 C12 N1 -2.7(2) . . . . ?
C3 C4 C4A C4B -178.54(13) . . . . ?
C3 C4 C4A C9A 1.3(2) . . . . ?
C4 C4A C4B C5 0.8(2) . . . . ?
C4 C4A C4B C8A -179.51(14) . . . . ?
C4 C4A C9A C1 -0.9(2) . . . . ?
C4 C4A C9A C9 178.70(12) . . . . ?
C4A C4B C5 C6 179.75(14) . . . . ?
C4A C4B C8A C8 -179.08(12) . . . . ?
C4A C4B C8A C9 0.43(15) . . . . ?
C4B C4A C9A C1 179.03(12) . . . . ?
C4B C4A C9A C9 -1.40(15) . . . . ?
C4B C5 C6 C7 -0.7(2) . . . . ?
C4B C8A C9 C9A -1.18(14) . . . . ?
C4B C8A C9 C10 -120.04(13) . . . . ?
C4B C8A C9 C11 116.93(13) . . . . ?
C5 C4B C8A C8 0.7(2) . . . . ?
C5 C4B C8A C9 -179.81(12) . . . . ?
C5 C6 C7 Br1 -179.16(11) . . . . ?
C5 C6 C7 C8 0.6(2) . . . . ?
C6 C7 C8 C8A 0.2(2) . . . . ?
C7 C8 C8A C4B -0.8(2) . . . . ?
C7 C8 C8A C9 179.82(13) . . . . ?
C8 C8A C9 C9A 178.28(14) . . . . ?
C8 C8A C9 C10 59.41(19) . . . . ?
C8 C8A C9 C11 -63.61(18) . . . . ?
C8A C4B C5 C6 0.1(2) . . . . ?
C8A C9 C9A C1 -178.94(14) . . . . ?
C8A C9 C9A C4A 1.55(14) . . . . ?
C9A C1 C2 C3 1.3(2) . . . . ?
C9A C1 C2 C12 -179.34(12) . . . . ?
C9A C4A C4B C5 -179.12(14) . . . . ?
C9A C4A C4B C8A 0.61(15) . . . . ?
C10 C9 C9A C1 -60.96(19) . . . . ?
C10 C9 C9A C4A 119.53(13) . . . . ?
C11 C9 C9A C1 62.83(19) . . . . ?
C11 C9 C9A C4A -116.68(13) . . . . ?
C12 O2 C13 C14 -0.26(14) . . . . ?
C12 O2 C13 C18 179.46(14) . . . . ?
C12 N1 C14 C13 0.67(15) . . . . ?
C12 N1 C14 C15 -178.35(15) . . . . ?
C12 C2 C3 O1 0.2(2) . . . . ?
C12 C2 C3 C4 179.79(12) . . . . ?
C13 O2 C12 N1 0.75(15) . . . . ?
C13 O2 C12 C2 -178.71(12) . . . . ?
C13 C14 C15 C16 -0.3(2) . . . . ?
C14 N1 C12 O2 -0.90(16) . . . . ?
C14 N1 C12 C2 178.52(13) . . . . ?
C14 C13 C18 C17 1.3(2) . . . . ?
C14 C15 C16 C17 0.9(2) . . . . ?
C15 C16 C17 C18 -0.3(2) . . . . ?
C16 C17 C18 C13 -0.8(2) . . . . ?
C18 C13 C14 N1 -179.98(13) . . . . ?
C18 C13 C14 C15 -0.8(2) . . . . ?
